data_4512965
loop_
_publ_author_name
'D&#x2019;Vries, Richard F.'
'Camps, Ihosvany'
'Ellena, Javier'

_publ_section_title
;
 Exploring the System Lanthanide/Succinate in the Formation of Porous
 Metal--Organic Frameworks: Experimental and Theoretical Study
;
_journal_issue 6
_journal_name_full 'Crystal Growth &amp; Design'
_journal_page_first 3015
_journal_paper_doi 10.1021/acs.cgd.5b00426
_journal_volume 15
_journal_year 2015
_chemical_formula_moiety 'C12 H18 La2 O15, 2(H2 O)'
_chemical_formula_sum 'C12 H22 La2 O17'
_chemical_formula_weight 716.12
_chemical_name_systematic
;
 ?
;
_space_group_IT_number 62
_symmetry_cell_setting orthorhombic
_symmetry_Int_Tables_number 62
_symmetry_space_group_name_Hall '-P 2c 2ab'
_symmetry_space_group_name_H-M 'P b n m'
_atom_sites_solution_hydrogens mixed
_audit_conform_dict_location ftp://ftp.iucr.org/pub/cif_core.dic
_audit_conform_dict_name cif_core.dic
_audit_conform_dict_version 2.4.3
_audit_creation_date 2014-07-11T12:11:05-00:00
_audit_creation_method 'WinGX routine CIF_UPDATE'
_cell_angle_alpha 90
_cell_angle_beta 90
_cell_angle_gamma 90
_cell_formula_units_Z 4
_cell_length_a 10.2108(5)
_cell_length_b 13.7312(7)
_cell_length_c 14.7406(9)
_cell_measurement_reflns_used 2418
_cell_measurement_temperature 293(2)
_cell_measurement_theta_max 26.37
_cell_measurement_theta_min 2.91
_cell_measurement_wavelength 0.71073
_cell_volume 2066.73(19)
_computing_cell_refinement 'HKL Scalepack (Otwinowski & Minor 1997)'
_computing_data_collection 'Collect (Bruker AXS BV, 1997-2004)'
_computing_data_reduction 'HKL Denzo and Scalepack (Otwinowski & Minor 1997)'
_computing_molecular_graphics 'Ortep for Windows (Farrugia, 2012)'
_computing_publication_material 'WinGX publication routines (Farrugia, 2012)'
_computing_structure_refinement 'SHELXL-2013 (Sheldrick, 2013)'
_diffrn_ambient_temperature 293(2)
_diffrn_detector 'CCD plate'
_diffrn_detector_area_resol_mean 9
_diffrn_measured_fraction_theta_full 0.998
_diffrn_measured_fraction_theta_max 0.998
_diffrn_measurement_device '95mm CCD camera on \k-goniostat'
_diffrn_measurement_device_type KappaCCD
_diffrn_measurement_method 'CCD rotation images, thick slices'
_diffrn_orient_matrix_UB_11 0.090442
_diffrn_orient_matrix_UB_12 0.022145
_diffrn_orient_matrix_UB_13 0.015869
_diffrn_orient_matrix_UB_21 0.034753
_diffrn_orient_matrix_UB_22 -0.066183
_diffrn_orient_matrix_UB_23 -0.014896
_diffrn_orient_matrix_UB_31 0.01428
_diffrn_orient_matrix_UB_32 0.020812
_diffrn_orient_matrix_UB_33 -0.064254
_diffrn_radiation_monochromator 'horizonally mounted graphite crystal'
_diffrn_radiation_probe x-ray
_diffrn_radiation_type MoK\a
_diffrn_radiation_wavelength 0.71073
_diffrn_reflns_av_R_equivalents 0.0336
_diffrn_reflns_laue_measured_fraction_full 0.998
_diffrn_reflns_laue_measured_fraction_max 0.998
_diffrn_reflns_limit_h_max 12
_diffrn_reflns_limit_h_min -12
_diffrn_reflns_limit_k_max 17
_diffrn_reflns_limit_k_min -17
_diffrn_reflns_limit_l_max 18
_diffrn_reflns_limit_l_min -18
_diffrn_reflns_number 4020
_diffrn_reflns_point_group_measured_fraction_full 0.998
_diffrn_reflns_point_group_measured_fraction_max 0.998
_diffrn_reflns_theta_full 25.242
_diffrn_reflns_theta_max 26.366
_diffrn_reflns_theta_min 2.967
_diffrn_source 'Enraf Nonius FR590'
_exptl_absorpt_coefficient_mu 4.162
_exptl_absorpt_correction_type none
_exptl_crystal_density_diffrn 2.302
_exptl_crystal_density_method 'not measured'
_exptl_crystal_F_000 1376
_exptl_crystal_size_max 0.1
_exptl_crystal_size_mid 0.07
_exptl_crystal_size_min 0.06
_refine_diff_density_max 1.672
_refine_diff_density_min -1.036
_refine_diff_density_rms 0.165
_refine_ls_extinction_method none
_refine_ls_goodness_of_fit_ref 1.079
_refine_ls_hydrogen_treatment constr
_refine_ls_matrix_type full
_refine_ls_number_constraints 0
_refine_ls_number_parameters 154
_refine_ls_number_reflns 2197
_refine_ls_number_restraints 0
_refine_ls_restrained_S_all 1.079
_refine_ls_R_factor_all 0.0729
_refine_ls_R_factor_gt 0.0412
_refine_ls_shift/su_max 0.001
_refine_ls_shift/su_mean 0
_refine_ls_structure_factor_coef Fsqd
_refine_ls_weighting_details 'w=1/[\s^2^(Fo^2^)+(0.0405P)^2^] where P=(Fo^2^+2Fc^2^)/3'
_refine_ls_weighting_scheme calc
_refine_ls_wR_factor_gt 0.0887
_refine_ls_wR_factor_ref 0.0927
_reflns_number_gt 1407
_reflns_number_total 2197
_reflns_threshold_expression 'I > 2\s(I)'
_cod_data_source_file cg5b00426_si_001.cif
_cod_data_source_block shelx
_cod_depositor_comments 'Adding full bibliography for 4512902--4512966.cif.'
_cod_database_code 4512965
_shelx_estimated_absorpt_t_min 0.683
_shelx_estimated_absorpt_t_max 0.79

loop_
_symmetry_equiv_pos_as_xyz
'x, y, z'
'-x, -y, z+1/2'
'x+1/2, -y+1/2, -z'
'-x+1/2, y+1/2, -z+1/2'
'-x, -y, -z'
'x, y, -z-1/2'
'-x-1/2, y-1/2, z'
'x-1/2, -y-1/2, z-1/2'

loop_
_atom_site_label
_atom_site_type_symbol
_atom_site_fract_x
_atom_site_fract_y
_atom_site_fract_z
_atom_site_U_iso_or_equiv
_atom_site_adp_type
_atom_site_occupancy
_atom_site_calc_flag
La1 La 0.02596(5) 0.87346(4) 0.25 0.0381(2) Uani 1 d
La2 La 0.33514(5) 0.68258(4) 0.25 0.0361(2) Uani 1 d
O9 O 0.5834(6) 0.6798(4) 0.25 0.0456(18) Uani 1 d
H9A H 0.6163 0.7339 0.2254 0.068 Uiso 0.5 d
H9B H 0.6144 0.6294 0.2184 0.068 Uiso 0.5 d
O1 O 0.1471(6) 0.5467(4) 0.25 0.0488(18) Uani 1 d
C2 C -0.0870(8) 0.5725(7) 0.25 0.045(3) Uani 1 d
H2A H -0.1301 0.5992 0.3031 0.054 Uiso 0.5 calc
H2B H -0.1301 0.5992 0.1969 0.054 Uiso 0.5 calc
O7 O 0.0865(4) 1.0230(3) 0.3441(3) 0.0413(11) Uani 1 d
O5 O 0.4317(4) 0.8092(3) 0.3657(4) 0.0561(14) Uani 1 d
O6 O 0.2218(4) 0.8312(3) 0.3452(3) 0.0425(11) Uani 1 d
O4 O -0.1626(6) 0.9906(5) 0.25 0.056(2) Uani 1 d
O3 O -0.2311(7) 0.8404(5) 0.25 0.065(2) Uani 1 d
O2 O 0.0770(6) 0.6960(5) 0.25 0.052(2) Uani 1 d
C1 C 0.0541(9) 0.6052(7) 0.25 0.041(3) Uani 1 d
C6 C 0.3252(7) 0.9230(5) 0.4654(5) 0.052(2) Uani 1 d
H6A H 0.3897 0.9732 0.4531 0.063 Uiso 1 calc
H6B H 0.3523 0.8893 0.5201 0.063 Uiso 1 calc
C3 C -0.1045(10) 0.4640(8) 0.25 0.088(5) Uani 1 d
H3A H -0.0612 0.4374 0.3031 0.106 Uiso 0.5 calc
H3B H -0.0612 0.4374 0.1969 0.106 Uiso 0.5 calc
C5 C 0.3263(7) 0.8502(5) 0.3866(5) 0.0408(17) Uani 1 d
C7 C 0.1944(7) 0.9717(5) 0.4832(5) 0.0493(19) Uani 1 d
H7A H 0.1263 0.9225 0.4858 0.059 Uiso 1 calc
H7B H 0.1972 1.0046 0.5414 0.059 Uiso 1 calc
C4 C -0.2525(9) 0.9297(8) 0.25 0.046(3) Uani 1 d
O8 O 0.2179(5) 1.1264(3) 0.4120(3) 0.0605(15) Uani 1 d
O10 O -0.0573(6) 0.8108(4) 0.4031(4) 0.0940(15) Uani 1 d
H10A H -0.0403 0.8527 0.4469 0.141 Uiso 1 d
H10B H -0.0189 0.7554 0.4169 0.141 Uiso 1 d
C8 C 0.1619(7) 1.0444(5) 0.4099(5) 0.0420(18) Uani 1 d
O11 O 0.6511(6) 0.7663(4) 0.4662(4) 0.0940(15) Uani 1 d
H11A H 0.7048 0.8172 0.4859 0.141 Uiso 1 d
H11B H 0.5818 0.7989 0.4871 0.141 Uiso 1 d

loop_
_atom_site_aniso_label
_atom_site_aniso_U_11
_atom_site_aniso_U_22
_atom_site_aniso_U_33
_atom_site_aniso_U_23
_atom_site_aniso_U_13
_atom_site_aniso_U_12
La1 0.0297(3) 0.0292(3) 0.0554(4) 0 0 0.0012(2)
La2 0.0309(3) 0.0296(3) 0.0477(4) 0 0 0.0002(2)
O9 0.039(4) 0.024(3) 0.074(5) 0 0 0.002(3)
O1 0.030(4) 0.027(4) 0.089(6) 0 0 0.001(3)
C2 0.037(6) 0.038(6) 0.061(8) 0 0 0.003(5)
O7 0.047(3) 0.033(3) 0.043(3) 0.002(2) -0.008(2) 0.001(2)
O5 0.036(3) 0.049(3) 0.083(4) -0.016(3) 0.003(3) 0.003(2)
O6 0.043(3) 0.037(3) 0.047(3) -0.004(2) -0.004(2) -0.001(2)
O4 0.026(4) 0.032(4) 0.108(6) 0 0 0.000(3)
O3 0.042(4) 0.029(4) 0.124(7) 0 0 0.006(3)
O2 0.038(4) 0.032(4) 0.086(6) 0 0 -0.002(3)
C1 0.023(5) 0.045(6) 0.057(7) 0 0 -0.004(5)
C6 0.075(5) 0.035(4) 0.047(5) -0.006(4) -0.013(4) 0.008(4)
C3 0.039(7) 0.043(7) 0.184(15) 0 0 -0.019(6)
C5 0.055(5) 0.030(4) 0.037(4) 0.006(3) -0.004(4) -0.010(4)
C7 0.067(5) 0.041(4) 0.039(5) -0.003(3) 0.004(4) 0.001(4)
C4 0.033(6) 0.042(6) 0.061(7) 0 0 0.005(5)
O8 0.084(4) 0.036(3) 0.062(4) 0.001(3) -0.021(3) -0.014(3)
O10 0.116(4) 0.060(3) 0.106(4) 0.000(3) -0.019(3) 0.005(3)
C8 0.052(5) 0.032(4) 0.043(5) 0.002(3) 0.011(4) 0.011(4)
O11 0.116(4) 0.060(3) 0.106(4) 0.000(3) -0.019(3) 0.005(3)

loop_
_atom_type_symbol
_atom_type_description
_atom_type_scat_dispersion_real
_atom_type_scat_dispersion_imag
_atom_type_scat_source
C C 0.0033 0.0016 'International Tables Vol C Tables 4.2.6.8 and 6.1.1.4'
H H 0 0 'International Tables Vol C Tables 4.2.6.8 and 6.1.1.4'
La La -0.2871 2.4523 'International Tables Vol C Tables 4.2.6.8 and 6.1.1.4'
O O 0.0106 0.006 'International Tables Vol C Tables 4.2.6.8 and 6.1.1.4'

loop_
_exptl_crystal_face_index_h
_exptl_crystal_face_index_k
_exptl_crystal_face_index_l
_exptl_crystal_face_perp_dist
3 -1 0 0.074
-2 -3 0 0.101
1 2 0 0.029
-1 1 0 0.037
19 1 1 0.13
0 0 1 0.089
0 0 -1 0.03
-18 -1 3 0.052

loop_
_geom_angle_atom_site_label_1
_geom_angle_atom_site_label_2
_geom_angle_atom_site_label_3
_geom_angle
_geom_angle_site_symmetry_1
_geom_angle_site_symmetry_3
O2 La1 O6 66.89(15) . .
O2 La1 O6 66.89(15) . 6_556
O6 La1 O6 67.9(2) . 6_556
O2 La1 O4 142.0(2) . .
O6 La1 O4 139.41(12) . .
O6 La1 O4 139.41(12) 6_556 .
O2 La1 O10 74.98(15) . 6_556
O6 La1 O10 132.79(17) . 6_556
O6 La1 O10 72.20(17) 6_556 6_556
O4 La1 O10 87.75(16) . 6_556
O2 La1 O10 74.98(15) . .
O6 La1 O10 72.19(17) . .
O6 La1 O10 132.79(17) 6_556 .
O4 La1 O10 87.75(16) . .
O10 La1 O10 123.6(3) 6_556 .
O2 La1 O7 137.35(13) . 6_556
O6 La1 O7 107.26(14) . 6_556
O6 La1 O7 71.91(13) 6_556 6_556
O4 La1 O7 70.74(15) . 6_556
O10 La1 O7 82.62(17) 6_556 6_556
O10 La1 O7 146.03(17) . 6_556
O2 La1 O7 137.35(13) . .
O6 La1 O7 71.91(13) . .
O6 La1 O7 107.26(14) 6_556 .
O4 La1 O7 70.74(15) . .
O10 La1 O7 146.03(17) 6_556 .
O10 La1 O7 82.62(17) . .
O7 La1 O7 65.8(2) 6_556 .
O2 La1 O3 92.3(2) . .
O6 La1 O3 138.19(13) . .
O6 La1 O3 138.19(13) 6_556 .
O4 La1 O3 49.69(19) . .
O10 La1 O3 67.39(14) 6_556 .
O10 La1 O3 67.39(14) . .
O7 La1 O3 112.05(15) 6_556 .
O7 La1 O3 112.05(15) . .
O2 La1 C4 117.3(3) . .
O6 La1 C4 146.01(10) . .
O6 La1 C4 146.01(10) 6_556 .
O4 La1 C4 24.7(2) . .
O10 La1 C4 76.57(17) 6_556 .
O10 La1 C4 76.57(17) . .
O7 La1 C4 91.3(2) 6_556 .
O7 La1 C4 91.3(2) . .
O3 La1 C4 25.0(2) . .
O2 La1 La2 38.23(14) . .
O6 La1 La2 40.50(10) . .
O6 La1 La2 40.50(10) 6_556 .
O4 La1 La2 179.82(15) . .
O10 La1 La2 92.34(14) 6_556 .
O10 La1 La2 92.34(14) . .
O7 La1 La2 109.11(10) 6_556 .
O7 La1 La2 109.11(10) . .
O3 La1 La2 130.49(14) . .
C4 La1 La2 155.5(2) . .
O9 La2 O8 101.91(13) . 4_545
O9 La2 O8 101.91(13) . 7_655
O8 La2 O8 136.9(2) 4_545 7_655
O9 La2 O5 68.59(14) . 6_556
O8 La2 O5 71.00(16) 4_545 6_556
O8 La2 O5 151.86(17) 7_655 6_556
O9 La2 O5 68.59(14) . .
O8 La2 O5 151.86(17) 4_545 .
O8 La2 O5 71.00(16) 7_655 .
O5 La2 O5 80.9(2) 6_556 .
O9 La2 O2 176.9(2) . .
O8 La2 O2 79.07(13) 4_545 .
O8 La2 O2 79.07(13) 7_655 .
O5 La2 O2 109.15(15) 6_556 .
O5 La2 O2 109.15(15) . .
O9 La2 O1 135.0(2) . .
O8 La2 O1 68.85(12) 4_545 .
O8 La2 O1 68.85(12) 7_655 .
O5 La2 O1 136.91(12) 6_556 .
O5 La2 O1 136.91(12) . .
O2 La2 O1 48.17(19) . .
O9 La2 O7 72.11(15) . 4_545
O8 La2 O7 49.01(14) 4_545 4_545
O8 La2 O7 107.16(14) 7_655 4_545
O5 La2 O7 95.27(15) 6_556 4_545
O5 La2 O7 139.06(13) . 4_545
O2 La2 O7 110.52(15) . 4_545
O1 La2 O7 69.45(14) . 4_545
O9 La2 O7 72.11(15) . 7_655
O8 La2 O7 107.16(14) 4_545 7_655
O8 La2 O7 49.01(14) 7_655 7_655
O5 La2 O7 139.06(13) 6_556 7_655
O5 La2 O7 95.27(15) . 7_655
O2 La2 O7 110.52(15) . 7_655
O1 La2 O7 69.45(14) . 7_655
O7 La2 O7 61.5(2) 4_545 7_655
O9 La2 O6 115.77(15) . 6_556
O8 La2 O6 69.99(14) 4_545 6_556
O8 La2 O6 127.76(15) 7_655 6_556
O5 La2 O6 48.06(14) 6_556 6_556
O5 La2 O6 89.87(15) . 6_556
O2 La2 O6 61.67(15) . 6_556
O1 La2 O6 102.50(14) . 6_556
O7 La2 O6 117.72(14) 4_545 6_556
O7 La2 O6 171.85(13) 7_655 6_556
O9 La2 O6 115.77(15) . .
O8 La2 O6 127.76(15) 4_545 .
O8 La2 O6 69.99(14) 7_655 .
O5 La2 O6 89.87(15) 6_556 .
O5 La2 O6 48.06(14) . .
O2 La2 O6 61.67(15) . .
O1 La2 O6 102.50(14) . .
O7 La2 O6 171.85(13) 4_545 .
O7 La2 O6 117.72(14) 7_655 .
O6 La2 O6 61.75(19) 6_556 .
O9 La2 C8 88.88(16) . 4_545
O8 La2 C8 24.38(16) 4_545 4_545
O8 La2 C8 122.55(17) 7_655 4_545
O5 La2 C8 84.60(17) 6_556 4_545
O5 La2 C8 156.46(16) . 4_545
O2 La2 C8 93.08(16) . 4_545
O1 La2 C8 64.54(13) . 4_545
O7 La2 C8 24.85(15) 4_545 4_545
O7 La2 C8 83.62(18) 7_655 4_545
O6 La2 C8 94.17(17) 6_556 4_545
O6 La2 C8 150.71(17) . 4_545
La2 O9 H9A 111.3 . .
La2 O9 H9B 111.5 . .
H9A O9 H9B 107.5 . .
C1 O1 La2 95.6(5) . .
C3 C2 C1 114.2(8) . .
C3 C2 H2A 108.7 . .
C1 C2 H2A 108.7 . .
C3 C2 H2B 108.7 . .
C1 C2 H2B 108.7 . .
H2A C2 H2B 107.6 . .
C8 O7 La1 138.2(4) . .
C8 O7 La2 91.4(4) . 7_665
La1 O7 La2 116.27(17) . 7_665
C5 O5 La2 97.7(4) . .
C5 O6 La1 154.2(4) . .
C5 O6 La2 92.5(4) . .
La1 O6 La2 102.88(15) . .
C4 O4 La1 97.8(6) . .
C4 O3 La1 90.3(6) . .
C1 O2 La1 157.3(6) . .
C1 O2 La2 96.6(5) . .
La1 O2 La2 106.1(2) . .
O1 C1 O2 119.6(8) . .
O1 C1 C2 122.4(9) . .
O2 C1 C2 117.9(9) . .
O1 C1 La2 60.5(4) . .
O2 C1 La2 59.1(5) . .
C2 C1 La2 177.0(7) . .
C5 C6 C7 115.1(6) . .
C5 C6 H6A 108.5 . .
C7 C6 H6A 108.5 . .
C5 C6 H6B 108.5 . .
C7 C6 H6B 108.5 . .
H6A C6 H6B 107.5 . .
C2 C3 C4 114.7(9) . 7
C2 C3 H3A 108.6 . .
C4 C3 H3A 108.6 7 .
C2 C3 H3B 108.6 . .
C4 C3 H3B 108.6 7 .
H3A C3 H3B 107.6 . .
O5 C5 O6 121.2(6) . .
O5 C5 C6 119.0(6) . .
O6 C5 C6 119.8(7) . .
O5 C5 La2 58.4(4) . .
O6 C5 La2 63.2(3) . .
C6 C5 La2 171.8(5) . .
C8 C7 C6 111.2(6) . .
C8 C7 H7A 109.4 . .
C6 C7 H7A 109.4 . .
C8 C7 H7B 109.4 . .
C6 C7 H7B 109.4 . .
H7A C7 H7B 108 . .
O3 C4 O4 122.2(9) . .
O3 C4 C3 118.0(9) . 7_565
O4 C4 C3 119.8(9) . 7_565
O3 C4 La1 64.7(5) . .
O4 C4 La1 57.5(4) . .
C3 C4 La1 177.4(7) 7_565 .
C8 O8 La2 98.6(4) . 7_665
La1 O10 H10A 111.2 . .
La1 O10 H10B 110.3 . .
H10A O10 H10B 107.8 . .
O7 C8 O8 119.9(6) . .
O7 C8 C7 121.7(6) . .
O8 C8 C7 118.2(7) . .
O7 C8 La2 63.7(3) . 7_665
O8 C8 La2 57.0(3) . 7_665
C7 C8 La2 166.2(5) . 7_665
H11A O11 H11B 89.1 . .

loop_
_geom_bond_atom_site_label_1
_geom_bond_atom_site_label_2
_geom_bond_distance
_geom_bond_site_symmetry_2
La1 O2 2.492(7) .
La1 O6 2.510(5) .
La1 O6 2.510(5) 6_556
La1 O4 2.509(6) .
La1 O10 2.560(6) 6_556
La1 O10 2.560(6) .
La1 O7 2.554(5) 6_556
La1 O7 2.554(5) .
La1 O3 2.664(7) .
La1 C4 2.947(9) .
La1 La2 4.1032(8) .
La2 O9 2.536(6) .
La2 O8 2.567(5) 4_545
La2 O8 2.567(5) 7_655
La2 O5 2.628(5) 6_556
La2 O5 2.628(5) .
La2 O2 2.642(6) .
La2 O1 2.677(6) .
La2 O7 2.714(4) 4_545
La2 O7 2.714(4) 7_655
La2 O6 2.734(4) 6_556
La2 O6 2.734(4) .
La2 C8 3.026(7) 4_545
O9 H9A 0.8918 .
O9 H9B 0.8918 .
O1 C1 1.243(10) .
C2 C3 1.501(13) .
C2 C1 1.510(12) .
C2 H2A 0.97 .
C2 H2B 0.97 .
O7 C8 1.272(8) .
O7 La2 2.714(4) 7_665
O5 C5 1.252(8) .
O6 C5 1.257(7) .
O4 C4 1.242(11) .
O3 C4 1.246(11) .
O2 C1 1.268(11) .
C6 C5 1.533(9) .
C6 C7 1.517(9) .
C6 H6A 0.97 .
C6 H6B 0.97 .
C3 C4 1.533(13) 7
C3 H3A 0.97 .
C3 H3B 0.97 .
C7 C8 1.508(9) .
C7 H7A 0.97 .
C7 H7B 0.97 .
C4 C3 1.533(13) 7_565
O8 C8 1.263(8) .
O8 La2 2.567(5) 7_665
O10 H10A 0.8816 .
O10 H10B 0.8801 .
C8 La2 3.026(7) 7_665
O11 H11A 0.9338 .
O11 H11B 0.892 .
